data_1559129
loop_
_publ_author_name
'Ohta, Shinji'
'Oshimo, Shiori'
'Ohta, Emi'
'Nehira, Tatsuo'
'\^Omura, Hisashi'
'Uy, Mylene M.'
'Ishihara, Yasuhiro'

_publ_section_title
;
 Asaroidoxazines from the Roots of Asarum asaroides Induce Apoptosis in
 Human Neuroblastoma Cells
;
_journal_name_full 'Journal of Natural Products'
_journal_paper_doi 10.1021/acs.jnatprod.0c00574
_journal_year 2020
_chemical_formula_sum 'C18 H13 N O5'
_chemical_formula_weight 323.29
_chemical_name_common '5-Methoxyaristololactam I'
_chemical_name_systematic
;
8,11-dimethoxy-benzo[f]-1,3-benzodioxolo[6,5,4-cd]indol-5(6H)-one
;
_space_group_crystal_system triclinic
_space_group_IT_number 2
_space_group_name_Hall '-P 1'
_space_group_name_H-M_alt 'P -1'
_atom_sites_solution_hydrogens mixed
_cell_angle_alpha 94.952(5)
_cell_angle_beta 110.780(4)
_cell_angle_gamma 115.495(4)
_cell_formula_units_Z 4
_cell_length_a 10.618(3)
_cell_length_b 12.162(4)
_cell_length_c 13.204(4)
_cell_measurement_reflns_used 568
_cell_measurement_temperature 173
_cell_measurement_theta_max 21.2346
_cell_measurement_theta_min 2.2318
_cell_volume 1380.0(7)
_computing_cell_refinement 'Bruker SAINT'
_computing_data_collection 'APEX2(Bruker AXS)'
_computing_data_reduction 'Bruker SAINT'
_computing_molecular_graphics 'XSHELL V6.3.1(Bruker AXS)'
_computing_publication_material 'Generate Report (Bruker AXS)'
_computing_structure_refinement 'SHELXL-2014 (Sheldrick 2014)'
_computing_structure_solution 'SHELXS-97 (Sheldrick 2008)'
_diffrn_ambient_temperature 173
_diffrn_detector_area_resol_mean 8.3333
_diffrn_measured_fraction_theta_full 0.984
_diffrn_measured_fraction_theta_max 0.984
_diffrn_measurement_device_type 'Bruker D8 goniometer'
_diffrn_measurement_method 'omega scans'
_diffrn_radiation_monochromator 'multilayered conforcal mirror'
_diffrn_radiation_type MoKa
_diffrn_radiation_wavelength 0.71073
_diffrn_reflns_av_R_equivalents 0.0542
_diffrn_reflns_av_unetI/netI 0.1158
_diffrn_reflns_limit_h_max 12
_diffrn_reflns_limit_h_min -12
_diffrn_reflns_limit_k_max 14
_diffrn_reflns_limit_k_min -14
_diffrn_reflns_limit_l_max 15
_diffrn_reflns_limit_l_min -15
_diffrn_reflns_number 6883
_diffrn_reflns_theta_full 25.13
_diffrn_reflns_theta_max 25.13
_diffrn_reflns_theta_min 1.72
_diffrn_source 'rotating-anode X-ray tube'
_diffrn_source_type 'Bruker Turbo X-ray Source'
_exptl_absorpt_coefficient_mu 0.115
_exptl_absorpt_correction_T_max 1.00
_exptl_absorpt_correction_T_min 0.98
_exptl_absorpt_correction_type multi-scan
_exptl_absorpt_process_details 'SADABS V2014/4 (Bruker AXS Inc.)'
_exptl_crystal_colour pink
_exptl_crystal_density_diffrn 1.556
_exptl_crystal_density_method 'not measured'
_exptl_crystal_description block
_exptl_crystal_F_000 672
_exptl_crystal_size_max 0.15
_exptl_crystal_size_mid 0.10
_exptl_crystal_size_min 0.10
_refine_diff_density_max 0.643
_refine_diff_density_min -0.323
_refine_ls_extinction_method none
_refine_ls_goodness_of_fit_ref 0.962
_refine_ls_hydrogen_treatment mixed
_refine_ls_matrix_type full
_refine_ls_number_parameters 481
_refine_ls_number_reflns 4869
_refine_ls_number_restraints 0
_refine_ls_restrained_S_all 0.962
_refine_ls_R_factor_all 0.1670
_refine_ls_R_factor_gt 0.0761
_refine_ls_shift/su_max 0.000
_refine_ls_shift/su_mean 0.000
_refine_ls_structure_factor_coef Fsqd
_refine_ls_weighting_details 'w=1/[\s^2^(Fo^2^)+(0.1000P)^2^+0.1335P] where P=(Fo^2^+2Fc^2^)/3'
_refine_ls_weighting_scheme calc
_refine_ls_wR_factor_gt 0.1680
_refine_ls_wR_factor_ref 0.2201
_reflns_number_gt 2246
_reflns_number_total 4869
_reflns_threshold_expression 'I > 2\s(I)'
_cod_data_source_file np0c00574_si_003.cif
_cod_data_source_block I
_cod_database_code 1559129

loop_
_space_group_symop_operation_xyz
'x, y, z'
'-x, -y, -z'

loop_
_atom_site_type_symbol
_atom_site_label
_atom_site_fract_x
_atom_site_fract_y
_atom_site_fract_z
_atom_site_U_iso_or_equiv
_atom_site_adp_type
_atom_site_calc_flag
_atom_site_refinement_flags_adp
_atom_site_refinement_flags_occupancy
_atom_site_refinement_flags_posn
_atom_site_occupancy
_atom_site_disorder_assembly
_atom_site_disorder_group
O O3 0.2218(4) 0.9624(3) 0.3826(3) 0.0470(10) Uani d . . . 1 . .
O O25 0.1349(4) 0.2769(3) 0.2948(3) 0.0458(10) Uani d . . . 1 . .
O O23 0.0302(4) 0.7644(3) 0.1096(3) 0.0482(11) Uani d . . . 1 . .
O O2 0.1037(4) 0.8381(3) 0.4784(3) 0.0478(10) Uani d . . . 1 . .
O O1 0.3598(4) 0.5211(3) 0.5459(3) 0.0439(10) Uani d . . . 1 . .
O O21 0.4959(4) 0.6478(3) -0.0327(3) 0.0453(10) Uani d . . . 1 . .
O O22 0.1583(4) 0.8786(3) 0.0131(3) 0.0477(10) Uani d . . . 1 . .
O O4 0.3829(4) 1.0689(3) 0.2830(3) 0.0512(11) Uani d . . . 1 . .
O O5 0.7481(4) 0.8819(4) 0.2269(3) 0.0483(11) Uani d . . . 1 . .
O O24 -0.0967(4) 0.6012(4) 0.1973(3) 0.0533(11) Uani d . . . 1 . .
N N1 0.4916(5) 0.6235(4) 0.4456(4) 0.0369(11) Uani d . . . 1 . .
N N21 0.3924(5) 0.5204(4) 0.0696(4) 0.0381(11) Uani d . . . 1 . .
C C6 0.3846(5) 0.8633(4) 0.3737(4) 0.0300(12) Uani d . . . 1 . .
C C15 0.4054(6) 0.7648(4) 0.4128(4) 0.0314(12) Uani d . . . 1 . .
C C35 0.2393(5) 0.5973(5) 0.0914(4) 0.0302(12) Uani d . . . 1 . .
C C26 0.1348(5) 0.6122(4) 0.1248(4) 0.0282(12) Uani d . . . 1 . .
C C34 0.2865(5) 0.5048(5) 0.1146(4) 0.0300(12) Uani d . . . 1 . .
C C8 0.4753(6) 1.0265(5) 0.2685(4) 0.0318(12) Uani d . . . 1 . .
C C7 0.4757(5) 0.9247(4) 0.3141(4) 0.0293(12) Uani d . . . 1 . .
C C24 0.1948(6) 0.7843(5) 0.0342(4) 0.0335(12) Uani d . . . 1 . .
C C14 0.5037(6) 0.7230(5) 0.3957(4) 0.0335(12) Uani d . . . 1 . .
C C25 0.1170(6) 0.7148(5) 0.0909(4) 0.0329(12) Uani d . . . 1 . .
C C22 0.3167(5) 0.6682(5) 0.0340(4) 0.0301(12) Uani d . . . 1 . .
C C27 0.0720(5) 0.5264(4) 0.1859(4) 0.0309(12) Uani d . . . 1 . .
C C5 0.2760(6) 0.8790(5) 0.4040(4) 0.0342(13) Uani d . . . 1 . .
C C33 0.2347(6) 0.4290(5) 0.1746(4) 0.0328(13) Uani d . . . 1 . .
C C21 0.4136(6) 0.6163(5) 0.0182(4) 0.0365(13) Uani d . . . 1 . .
C C2 0.3320(6) 0.6901(5) 0.4716(4) 0.0338(12) Uani d . . . 1 . .
C C12 0.5720(6) 0.8785(4) 0.2974(4) 0.0308(12) Uani d . . . 1 . .
C C32 0.1260(5) 0.4383(5) 0.2105(4) 0.0310(12) Uani d . . . 1 . .
C C4 0.2040(6) 0.8040(5) 0.4616(4) 0.0345(13) Uani d . . . 1 . .
C C1 0.3910(6) 0.6016(5) 0.4935(4) 0.0363(13) Uani d . . . 1 . .
C C13 0.5843(6) 0.7759(5) 0.3382(4) 0.0340(13) Uani d . . . 1 . .
C C23 0.2957(6) 0.7656(5) 0.0020(4) 0.0365(13) Uani d . . . 1 . .
C C28 -0.0380(6) 0.5223(5) 0.2243(4) 0.0320(12) Uani d . . . 1 . .
C C31 0.0725(6) 0.3559(5) 0.2737(4) 0.0350(13) Uani d . . . 1 . .
C C3 0.2270(6) 0.7085(5) 0.4976(4) 0.0356(13) Uani d . . . 1 . .
C C29 -0.0899(6) 0.4409(5) 0.2840(4) 0.0375(13) Uani d . . . 1 . .
H H29 -0.1645 0.4407 0.3078 0.045 Uiso calc U . R 1 . .
C C11 0.6589(6) 0.9335(5) 0.2376(4) 0.0367(13) Uani d . . . 1 . .
C C16 0.1140(7) 0.9382(6) 0.4291(6) 0.0406(15) Uani d . . . 1 . .
C C9 0.5619(6) 1.0776(5) 0.2124(4) 0.0387(14) Uani d . . . 1 . .
H H9 0.5585 1.1456 0.1834 0.046 Uiso calc U . R 1 . .
C C30 -0.0312(6) 0.3576(5) 0.3097(5) 0.0431(15) Uani d . . . 1 . .
C C36 0.0498(8) 0.8634(6) 0.0568(6) 0.0458(17) Uani d . . . 1 . .
C C10 0.6555(6) 1.0320(5) 0.1965(4) 0.0383(14) Uani d . . . 1 . .
C C38 0.1143(6) 0.2158(5) 0.3791(5) 0.0468(15) Uani d . . . 1 . .
H H38A 0.1628 0.1624 0.3871 0.07 Uiso calc U . R 1 . .
H H38B 0.1625 0.2801 0.4513 0.07 Uiso calc U . R 1 . .
H H38C 0.0033 0.1629 0.3573 0.07 Uiso calc U . R 1 . .
C C17 0.3810(7) 1.1745(5) 0.2401(5) 0.0583(18) Uani d . . . 1 . .
H H17A 0.3092 1.195 0.2565 0.087 Uiso calc U . R 1 . .
H H17B 0.4854 1.2487 0.2767 0.087 Uiso calc U . R 1 . .
H H17C 0.347 1.1511 0.1583 0.087 Uiso calc U . R 1 . .
C C37 -0.1998(7) 0.6066(6) 0.2426(5) 0.0569(17) Uani d . . . 1 . .
H H37A -0.2322 0.6671 0.2159 0.085 Uiso calc U . R 1 . .
H H37B -0.2912 0.5223 0.2174 0.085 Uiso calc U . R 1 . .
H H37C -0.146 0.6343 0.3253 0.085 Uiso calc U . R 1 . .
C C18 0.8051(7) 0.9096(6) 0.1439(5) 0.0548(17) Uani d . . . 1 . .
H H18A 0.8664 0.8682 0.144 0.082 Uiso calc U . R 1 . .
H H18B 0.7175 0.8779 0.0692 0.082 Uiso calc U . R 1 . .
H H18C 0.8703 1.0016 0.1616 0.082 Uiso calc U . R 1 . .
H H3 0.170(6) 0.658(5) 0.536(4) 0.054(16) Uiso d . . . 1 . .
H H10 0.718(6) 1.071(5) 0.153(4) 0.067(18) Uiso d . . . 1 . .
H H13 0.649(5) 0.755(4) 0.324(3) 0.026(13) Uiso d . . . 1 . .
H H16A 0.020(6) 0.916(5) 0.370(4) 0.052(17) Uiso d . . . 1 . .
H H16B 0.157(6) 1.014(5) 0.489(5) 0.063(19) Uiso d . . . 1 . .
H H36A -0.044(6) 0.837(5) -0.008(4) 0.049(17) Uiso d . . . 1 . .
H H33 0.267(5) 0.372(4) 0.194(4) 0.034(14) Uiso d . . . 1 . .
H H30 -0.069(6) 0.299(5) 0.351(4) 0.055(17) Uiso d . . . 1 . .
H H23 0.360(6) 0.820(5) -0.034(4) 0.053(16) Uiso d . . . 1 . .
H H21 0.427(6) 0.458(5) 0.062(4) 0.065(18) Uiso d . . . 1 . .
H H36B 0.078(7) 0.941(6) 0.105(5) 0.07(2) Uiso d . . . 1 . .
H H1 0.549(8) 0.577(6) 0.442(5) 0.11(3) Uiso d . . . 1 . .

loop_
_atom_site_aniso_label
_atom_site_aniso_U_11
_atom_site_aniso_U_22
_atom_site_aniso_U_33
_atom_site_aniso_U_12
_atom_site_aniso_U_13
_atom_site_aniso_U_23
O3 0.064(3) 0.050(2) 0.069(3) 0.043(2) 0.047(2) 0.040(2)
O25 0.062(3) 0.046(2) 0.067(3) 0.040(2) 0.045(2) 0.041(2)
O23 0.064(3) 0.053(3) 0.073(3) 0.045(2) 0.050(2) 0.043(2)
O2 0.064(3) 0.048(2) 0.074(3) 0.042(2) 0.050(2) 0.041(2)
O1 0.058(2) 0.039(2) 0.056(3) 0.031(2) 0.031(2) 0.033(2)
O21 0.055(2) 0.049(2) 0.059(3) 0.033(2) 0.042(2) 0.028(2)
O22 0.062(3) 0.052(2) 0.070(3) 0.043(2) 0.046(2) 0.042(2)
O4 0.070(3) 0.050(3) 0.067(3) 0.042(2) 0.044(2) 0.038(2)
O5 0.059(2) 0.063(3) 0.065(3) 0.046(2) 0.046(2) 0.043(2)
O24 0.062(3) 0.061(3) 0.074(3) 0.044(2) 0.047(2) 0.039(2)
N1 0.042(3) 0.035(3) 0.043(3) 0.024(2) 0.021(2) 0.020(2)
N21 0.041(3) 0.044(3) 0.051(3) 0.029(2) 0.030(2) 0.025(2)
C6 0.037(3) 0.025(3) 0.027(3) 0.016(2) 0.013(3) 0.006(2)
C15 0.039(3) 0.029(3) 0.028(3) 0.019(3) 0.013(3) 0.013(2)
C35 0.029(3) 0.036(3) 0.029(3) 0.018(3) 0.013(2) 0.011(2)
C26 0.031(3) 0.025(3) 0.025(3) 0.014(2) 0.008(2) 0.009(2)
C34 0.030(3) 0.033(3) 0.034(3) 0.019(3) 0.014(3) 0.013(3)
C8 0.035(3) 0.030(3) 0.035(3) 0.021(3) 0.014(3) 0.013(3)
C7 0.037(3) 0.028(3) 0.029(3) 0.019(3) 0.016(3) 0.014(2)
C24 0.040(3) 0.033(3) 0.034(3) 0.022(3) 0.016(3) 0.018(3)
C14 0.042(3) 0.033(3) 0.031(3) 0.024(3) 0.013(3) 0.012(3)
C25 0.036(3) 0.032(3) 0.035(3) 0.020(3) 0.016(3) 0.010(3)
C22 0.028(3) 0.032(3) 0.030(3) 0.014(2) 0.014(2) 0.012(2)
C27 0.029(3) 0.031(3) 0.034(3) 0.014(2) 0.014(2) 0.014(2)
C5 0.043(3) 0.027(3) 0.037(3) 0.019(3) 0.018(3) 0.015(3)
C33 0.041(3) 0.027(3) 0.038(3) 0.021(3) 0.018(3) 0.015(3)
C21 0.042(3) 0.039(3) 0.038(3) 0.025(3) 0.020(3) 0.017(3)
C2 0.042(3) 0.031(3) 0.035(3) 0.020(3) 0.019(3) 0.017(3)
C12 0.041(3) 0.029(3) 0.032(3) 0.022(3) 0.018(3) 0.016(2)
C32 0.034(3) 0.033(3) 0.029(3) 0.019(3) 0.014(2) 0.011(2)
C4 0.041(3) 0.032(3) 0.040(3) 0.020(3) 0.023(3) 0.016(3)
C1 0.040(3) 0.036(3) 0.035(3) 0.020(3) 0.015(3) 0.018(3)
C13 0.036(3) 0.033(3) 0.041(3) 0.019(3) 0.022(3) 0.019(3)
C23 0.039(3) 0.037(3) 0.043(3) 0.021(3) 0.022(3) 0.020(3)
C28 0.038(3) 0.031(3) 0.036(3) 0.026(3) 0.014(3) 0.011(3)
C31 0.044(3) 0.033(3) 0.043(3) 0.025(3) 0.026(3) 0.020(3)
C3 0.049(3) 0.032(3) 0.040(3) 0.023(3) 0.027(3) 0.019(3)
C29 0.038(3) 0.034(3) 0.045(4) 0.019(3) 0.021(3) 0.013(3)
C11 0.039(3) 0.042(3) 0.043(3) 0.025(3) 0.023(3) 0.023(3)
C16 0.047(4) 0.042(4) 0.051(4) 0.029(3) 0.029(4) 0.030(3)
C9 0.050(3) 0.034(3) 0.046(4) 0.027(3) 0.024(3) 0.023(3)
C30 0.050(4) 0.043(4) 0.057(4) 0.027(3) 0.036(3) 0.027(3)
C36 0.057(4) 0.047(4) 0.070(5) 0.039(4) 0.042(4) 0.045(4)
C10 0.040(3) 0.036(3) 0.042(4) 0.017(3) 0.021(3) 0.021(3)
C38 0.058(4) 0.043(3) 0.059(4) 0.030(3) 0.035(3) 0.034(3)
C17 0.089(5) 0.056(4) 0.073(5) 0.058(4) 0.046(4) 0.040(4)
C37 0.060(4) 0.061(4) 0.083(5) 0.046(4) 0.044(4) 0.026(4)
C18 0.075(4) 0.062(4) 0.070(4) 0.044(4) 0.059(4) 0.040(4)

loop_
_atom_type_symbol
_atom_type_description
_atom_type_scat_dispersion_real
_atom_type_scat_dispersion_imag
_atom_type_scat_source
C C 0.0033 0.0016 'International Tables Vol C Tables 4.2.6.8 and 6.1.1.4'
H H 0.0000 0.0000 'International Tables Vol C Tables 4.2.6.8 and 6.1.1.4'
N N 0.0061 0.0033 'International Tables Vol C Tables 4.2.6.8 and 6.1.1.4'
O O 0.0106 0.0060 'International Tables Vol C Tables 4.2.6.8 and 6.1.1.4'

loop_
_geom_angle_atom_site_label_1
_geom_angle_atom_site_label_2
_geom_angle_atom_site_label_3
_geom_angle_site_symmetry_1
_geom_angle_site_symmetry_3
_geom_angle
_geom_angle_publ_flag
C5 O3 C16 . . 106.8(4) ?
C31 O25 C38 . . 116.3(4) ?
C25 O23 C36 . . 106.4(4) ?
C4 O2 C16 . . 105.9(4) ?
C24 O22 C36 . . 105.3(4) ?
C8 O4 C17 . . 118.4(4) ?
C11 O5 C18 . . 116.7(4) ?
C28 O24 C37 . . 118.9(4) ?
C1 N1 C14 . . 110.2(4) ?
C1 N1 H1 . . 128.(4) ?
C14 N1 H1 . . 122.(4) ?
C21 N21 C34 . . 110.8(4) ?
C21 N21 H21 . . 125.(3) ?
C34 N21 H21 . . 123.(3) ?
C15 C6 C5 . . 109.6(4) ?
C15 C6 C7 . . 115.4(4) ?
C5 C6 C7 . . 134.9(4) ?
C2 C15 C14 . . 108.2(4) ?
C2 C15 C6 . . 127.2(5) ?
C14 C15 C6 . . 124.6(4) ?
C22 C35 C26 . . 127.6(4) ?
C22 C35 C34 . . 108.4(4) ?
C26 C35 C34 . . 124.0(4) ?
C35 C26 C25 . . 109.3(4) ?
C35 C26 C27 . . 116.5(4) ?
C25 C26 C27 . . 134.2(4) ?
C33 C34 N21 . . 132.6(4) ?
C33 C34 C35 . . 120.1(4) ?
N21 C34 C35 . . 107.2(4) ?
O4 C8 C9 . . 121.7(4) ?
O4 C8 C7 . . 116.2(4) ?
C9 C8 C7 . . 122.1(4) ?
C8 C7 C12 . . 116.3(4) ?
C8 C7 C6 . . 125.5(4) ?
C12 C7 C6 . . 118.2(4) ?
C23 C24 O22 . . 123.3(4) ?
C23 C24 C25 . . 126.3(5) ?
O22 C24 C25 . . 110.4(4) ?
C13 C14 N1 . . 131.9(5) ?
C13 C14 C15 . . 120.5(5) ?
N1 C14 C15 . . 107.5(4) ?
O23 C25 C24 . . 108.8(4) ?
O23 C25 C26 . . 128.7(4) ?
C24 C25 C26 . . 122.4(4) ?
C23 C22 C35 . . 121.4(5) ?
C23 C22 C21 . . 131.3(5) ?
C35 C22 C21 . . 107.3(4) ?
C28 C27 C32 . . 116.4(4) ?
C28 C27 C26 . . 125.8(4) ?
C32 C27 C26 . . 117.8(4) ?
O3 C5 C4 . . 108.5(4) ?
O3 C5 C6 . . 129.1(4) ?
C4 C5 C6 . . 122.4(4) ?
C34 C33 C32 . . 118.8(5) ?
C34 C33 H33 . . 122.(3) ?
C32 C33 H33 . . 119.(3) ?
O21 C21 N21 . . 125.1(5) ?
O21 C21 C22 . . 128.7(4) ?
N21 C21 C22 . . 106.2(4) ?
C3 C2 C15 . . 120.7(4) ?
C3 C2 C1 . . 132.4(5) ?
C15 C2 C1 . . 106.9(4) ?
C11 C12 C7 . . 119.7(4) ?
C11 C12 C13 . . 117.4(4) ?
C7 C12 C13 . . 122.8(4) ?
C31 C32 C27 . . 119.8(4) ?
C31 C32 C33 . . 117.4(4) ?
C27 C32 C33 . . 122.8(4) ?
O2 C4 C3 . . 123.6(4) ?
O2 C4 C5 . . 110.2(4) ?
C3 C4 C5 . . 126.2(5) ?
O1 C1 N1 . . 124.7(5) ?
O1 C1 C2 . . 128.2(5) ?
N1 C1 C2 . . 107.1(4) ?
C14 C13 C12 . . 118.4(5) ?
C14 C13 H13 . . 126.(3) ?
C12 C13 H13 . . 115.(3) ?
C22 C23 C24 . . 112.9(5) ?
C22 C23 H23 . . 119.(3) ?
C24 C23 H23 . . 127.(3) ?
O24 C28 C29 . . 119.5(4) ?
O24 C28 C27 . . 117.5(4) ?
C29 C28 C27 . . 123.0(4) ?
C30 C31 O25 . . 124.0(4) ?
C30 C31 C32 . . 121.1(5) ?
O25 C31 C32 . . 114.9(4) ?
C2 C3 C4 . . 113.9(5) ?
C2 C3 H3 . . 124.(3) ?
C4 C3 H3 . . 122.(3) ?
C28 C29 C30 . . 119.2(5) ?
C28 C29 H29 . . 120.4 ?
C30 C29 H29 . . 120.4 ?
C10 C11 O5 . . 123.6(4) ?
C10 C11 C12 . . 121.6(5) ?
O5 C11 C12 . . 114.8(4) ?
O2 C16 O3 . . 108.6(4) ?
O2 C16 H16A . . 111.(3) ?
O3 C16 H16A . . 106.(3) ?
O2 C16 H16B . . 107.(3) ?
O3 C16 H16B . . 107.(3) ?
H16A C16 H16B . . 116.(5) ?
C8 C9 C10 . . 121.3(5) ?
C8 C9 H9 . . 119.4 ?
C10 C9 H9 . . 119.4 ?
C31 C30 C29 . . 120.4(5) ?
C31 C30 H30 . . 120.(3) ?
C29 C30 H30 . . 119.(3) ?
O22 C36 O23 . . 108.9(4) ?
O22 C36 H36A . . 104.(3) ?
O23 C36 H36A . . 109.(3) ?
O22 C36 H36B . . 112.(4) ?
O23 C36 H36B . . 114.(4) ?
H36A C36 H36B . . 109.(5) ?
C11 C10 C9 . . 119.0(5) ?
C11 C10 H10 . . 121.(3) ?
C9 C10 H10 . . 120.(3) ?
O25 C38 H38A . . 109.5 ?
O25 C38 H38B . . 109.5 ?
H38A C38 H38B . . 109.5 ?
O25 C38 H38C . . 109.5 ?
H38A C38 H38C . . 109.5 ?
H38B C38 H38C . . 109.5 ?
O4 C17 H17A . . 109.5 ?
O4 C17 H17B . . 109.5 ?
H17A C17 H17B . . 109.5 ?
O4 C17 H17C . . 109.5 ?
H17A C17 H17C . . 109.5 ?
H17B C17 H17C . . 109.5 ?
O24 C37 H37A . . 109.5 ?
O24 C37 H37B . . 109.5 ?
H37A C37 H37B . . 109.5 ?
O24 C37 H37C . . 109.5 ?
H37A C37 H37C . . 109.5 ?
H37B C37 H37C . . 109.5 ?
O5 C18 H18A . . 109.5 ?
O5 C18 H18B . . 109.5 ?
H18A C18 H18B . . 109.5 ?
O5 C18 H18C . . 109.5 ?
H18A C18 H18C . . 109.5 ?
H18B C18 H18C . . 109.5 ?

loop_
_geom_bond_atom_site_label_1
_geom_bond_atom_site_label_2
_geom_bond_site_symmetry_2
_geom_bond_distance
_geom_bond_publ_flag
O3 C5 . 1.369(5) ?
O3 C16 . 1.419(6) ?
O25 C31 . 1.380(5) ?
O25 C38 . 1.420(5) ?
O23 C25 . 1.374(5) ?
O23 C36 . 1.418(6) ?
O2 C4 . 1.374(5) ?
O2 C16 . 1.410(6) ?
O1 C1 . 1.245(5) ?
O21 C21 . 1.239(6) ?
O22 C24 . 1.380(5) ?
O22 C36 . 1.413(6) ?
O4 C8 . 1.347(5) ?
O4 C17 . 1.453(6) ?
O5 C11 . 1.379(6) ?
O5 C18 . 1.427(6) ?
O24 C28 . 1.360(5) ?
O24 C37 . 1.443(6) ?
N1 C1 . 1.369(6) ?
N1 C14 . 1.406(6) ?
N1 H1 . 1.01(7) ?
N21 C21 . 1.376(6) ?
N21 C34 . 1.401(6) ?
N21 H21 . 0.99(5) ?
C6 C15 . 1.417(6) ?
C6 C5 . 1.425(6) ?
C6 C7 . 1.460(6) ?
C15 C2 . 1.406(6) ?
C15 C14 . 1.415(6) ?
C35 C22 . 1.392(6) ?
C35 C26 . 1.402(6) ?
C35 C34 . 1.431(6) ?
C26 C25 . 1.426(6) ?
C26 C27 . 1.453(6) ?
C34 C33 . 1.334(6) ?
C8 C9 . 1.361(7) ?
C8 C7 . 1.424(6) ?
C7 C12 . 1.429(6) ?
C24 C23 . 1.377(7) ?
C24 C25 . 1.380(6) ?
C14 C13 . 1.339(7) ?
C22 C23 . 1.370(6) ?
C22 C21 . 1.480(7) ?
C27 C28 . 1.414(6) ?
C27 C32 . 1.427(6) ?
C5 C4 . 1.388(6) ?
C33 C32 . 1.436(7) ?
C33 H33 . 0.92(4) ?
C2 C3 . 1.373(7) ?
C2 C1 . 1.462(6) ?
C12 C11 . 1.415(6) ?
C12 C13 . 1.439(6) ?
C32 C31 . 1.419(6) ?
C4 C3 . 1.375(7) ?
C13 H13 . 0.90(4) ?
C23 H23 . 1.01(5) ?
C28 C29 . 1.370(7) ?
C31 C30 . 1.352(7) ?
C3 H3 . 0.98(5) ?
C29 C30 . 1.408(7) ?
C29 H29 . 0.95 ?
C11 C10 . 1.366(6) ?
C16 H16A . 0.93(5) ?
C16 H16B . 0.97(6) ?
C9 C10 . 1.393(7) ?
C9 H9 . 0.95 ?
C30 H30 . 0.98(5) ?
C36 H36A . 0.95(5) ?
C36 H36B . 0.95(6) ?
C10 H10 . 1.02(5) ?
C38 H38A . 0.98 ?
C38 H38B . 0.98 ?
C38 H38C . 0.98 ?
C17 H17A . 0.98 ?
C17 H17B . 0.98 ?
C17 H17C . 0.98 ?
C37 H37A . 0.98 ?
C37 H37B . 0.98 ?
C37 H37C . 0.98 ?
C18 H18A . 0.98 ?
C18 H18B . 0.98 ?
C18 H18C . 0.98 ?
